data_2225134
loop_
_publ_author_name
'Hou, Jian-Guo'

_publ_section_title
;[1,1'-Bis(dicyclohexylphosphino)cobaltocenium-\k^2^<i>P</i>,<i>P</i>']chlorido(\h^5^-cyclopentadienyl)ruthenium(II)
 hexafluoridophosphate
;
_journal_coeditor_code WM2296
_journal_issue 2
_journal_name_full 'Acta Crystallographica Section E'
_journal_page_first m218
_journal_paper_doi 10.1107/S1600536810001790
_journal_volume 66
_journal_year 2010
_chemical_formula_iupac '[Co Ru (C5 H5) (C17 H26 P)2 Cl] P F6'
_chemical_formula_moiety 'C39 H57 Cl Co P2 Ru, F6 P'
_chemical_formula_sum 'C39 H57 Cl Co F6 P3 Ru'
_chemical_formula_weight 928.21
_chemical_name_systematic
;
[1,1'-Bis(dicyclohexylphosphino)cobaltocenium-
\k^2^<i>P</i>,<i>P</i>']chlorido(\h^5^-cyclopentadienyl)ruthenium(II)
hexafluoridophosphate
;
_space_group_IT_number 14
_symmetry_cell_setting monoclinic
_symmetry_space_group_name_Hall '-P 2yn'
_symmetry_space_group_name_H-M 'P 1 21/n 1'
_atom_sites_solution_hydrogens geom
_atom_sites_solution_primary direct
_atom_sites_solution_secondary difmap
_audit_creation_method SHELXL-97
_cell_angle_alpha 90.00
_cell_angle_beta 110.107(2)
_cell_angle_gamma 90.00
_cell_formula_units_Z 4
_cell_length_a 14.0095(16)
_cell_length_b 16.9051(19)
_cell_length_c 17.987(2)
_cell_measurement_reflns_used 6151
_cell_measurement_temperature 292(2)
_cell_measurement_theta_max 25.74
_cell_measurement_theta_min 2.27
_cell_volume 4000.3(8)
_computing_cell_refinement 'SAINT (Bruker, 2001)'
_computing_data_collection 'SMART (Bruker, 2001)'
_computing_data_reduction 'SAINT (Bruker, 2001)'
_computing_molecular_graphics 'SHELXTL (Sheldrick, 2008)'
_computing_publication_material 'SHELXTL (Sheldrick, 2008)'
_computing_structure_refinement 'SHELXL97 (Sheldrick, 2008)'
_computing_structure_solution 'SHELXS97 (Sheldrick, 2008)'
_diffrn_ambient_temperature 292(2)
_diffrn_measured_fraction_theta_full 0.984
_diffrn_measured_fraction_theta_max 0.984
_diffrn_measurement_device_type 'Bruker SMART CCD area-detector'
_diffrn_measurement_method '\f and \w scans'
_diffrn_radiation_monochromator graphite
_diffrn_radiation_source 'fine-focus sealed tube'
_diffrn_radiation_type MoK\a
_diffrn_radiation_wavelength 0.71073
_diffrn_reflns_av_R_equivalents 0.1390
_diffrn_reflns_av_sigmaI/netI 0.0781
_diffrn_reflns_limit_h_max 18
_diffrn_reflns_limit_h_min -18
_diffrn_reflns_limit_k_max 22
_diffrn_reflns_limit_k_min -21
_diffrn_reflns_limit_l_max 23
_diffrn_reflns_limit_l_min -23
_diffrn_reflns_number 45838
_diffrn_reflns_theta_full 28.00
_diffrn_reflns_theta_max 28.00
_diffrn_reflns_theta_min 1.60
_diffrn_standards_number 0
_exptl_absorpt_coefficient_mu 1.035
_exptl_absorpt_correction_T_max 0.8197
_exptl_absorpt_correction_T_min 0.7465
_exptl_absorpt_correction_type multi-scan
_exptl_absorpt_process_details '(SADABS; Sheldrick, 2004)'
_exptl_crystal_colour black
_exptl_crystal_density_diffrn 1.541
_exptl_crystal_density_method 'not measured'
_exptl_crystal_description block
_exptl_crystal_F_000 1912
_exptl_crystal_size_max 0.30
_exptl_crystal_size_mid 0.20
_exptl_crystal_size_min 0.20
_refine_diff_density_max 0.748
_refine_diff_density_min -0.539
_refine_ls_extinction_method none
_refine_ls_goodness_of_fit_ref 0.960
_refine_ls_hydrogen_treatment constr
_refine_ls_matrix_type full
_refine_ls_number_parameters 489
_refine_ls_number_reflns 9503
_refine_ls_number_restraints 0
_refine_ls_restrained_S_all 0.960
_refine_ls_R_factor_all 0.0616
_refine_ls_R_factor_gt 0.0455
_refine_ls_shift/su_max 0.000
_refine_ls_shift/su_mean 0.000
_refine_ls_structure_factor_coef Fsqd
_refine_ls_weighting_details 'w=1/[\s^2^(Fo^2^)+(0.0494P)^2^+0.0000P] where P=(Fo^2^+2Fc^2^)/3'
_refine_ls_weighting_scheme calc
_refine_ls_wR_factor_gt 0.1027
_refine_ls_wR_factor_ref 0.1082
_reflns_number_gt 7178
_reflns_number_total 9503
_reflns_threshold_expression I>2\s(I)
_cod_data_source_file wm2296.cif
_cod_data_source_block I
_cod_depositor_comments
;
The following automatic conversions were performed:
'_symmetry_cell_setting' value 'Monoclinic' changed to 'monoclinic'
according to '/home/saulius/struct/CIF-dictionaries/cif_core.dic'
dictionary named 'cif_core.dic' version 2.4.1 from 2010-06-29.

Automatic conversion script
Id: cif_fix_enum 1527 2010-12-29 10:47:43Z saulius 

The following automatic conversions were performed:

'_symmetry_cell_setting' value 'Monoclinic' changed to 'monoclinic'
according to /home/saulius/struct/CIF-dictionaries/cif_core.dic
dictionary named 'cif_core.dic' version 2.4.1 from 2010-06-29.

Automatic conversion script
Id: cif_fix_values 1715 2011-07-08 13:25:40Z adriana 
;
_cod_original_sg_symbol_H-M 'P 21/n'
_cod_database_code 2225134
_cod_database_fobs_code 2225134

loop_
_symmetry_equiv_pos_as_xyz
'x, y, z'
'-x+1/2, y+1/2, -z+1/2'
'-x, -y, -z'
'x-1/2, -y-1/2, z-1/2'

loop_
_atom_site_type_symbol
_atom_site_label
_atom_site_fract_x
_atom_site_fract_y
_atom_site_fract_z
_atom_site_U_iso_or_equiv
_atom_site_adp_type
_atom_site_calc_flag
_atom_site_refinement_flags
_atom_site_occupancy
_atom_site_disorder_assembly
_atom_site_disorder_group
Ru Ru1 0.556184(17) 0.318279(13) 0.174161(14) 0.03634(8) Uani d . 1 . .
Co Co1 0.27620(3) 0.44068(2) 0.04044(2) 0.03548(10) Uani d . 1 . .
Cl Cl1 0.57558(6) 0.42143(4) 0.08576(5) 0.04739(19) Uani d . 1 . .
P P1 0.46046(5) 0.40312(4) 0.22280(4) 0.03324(16) Uani d . 1 . .
P P2 0.42263(6) 0.26549(4) 0.06948(4) 0.03325(16) Uani d . 1 . .
P P3 0.98214(7) 0.37054(6) 0.13022(6) 0.0576(2) Uani d . 1 . .
F F1 1.07889(19) 0.40569(15) 0.19711(15) 0.0894(7) Uani d . 1 A .
F F2 0.8878(2) 0.3330(2) 0.06407(19) 0.1320(12) Uani d . 1 A .
F F3 0.9724(3) 0.3074(2) 0.18898(18) 0.1047(16) Uani d P 0.898(7) A 1
F F4 0.9097(3) 0.4248(3) 0.1547(4) 0.170(2) Uani d P 0.898(7) A 1
F F5 0.9920(4) 0.4375(4) 0.0729(3) 0.176(3) Uani d P 0.898(7) A 1
F F6 1.0572(3) 0.3183(3) 0.1041(3) 0.138(2) Uani d P 0.898(7) A 1
F F3' 0.9364(19) 0.3730(18) 0.1922(14) 0.074(9) Uiso d P 0.102(7) A 2
F F4' 0.938(2) 0.4442(15) 0.1044(16) 0.068(8) Uiso d P 0.102(7) A 2
F F5' 1.024(2) 0.3797(19) 0.0653(17) 0.077(9) Uiso d P 0.102(7) A 2
F F6' 1.028(2) 0.2862(15) 0.1421(18) 0.077(9) Uiso d P 0.102(7) A 2
C C1 0.2150(2) 0.33276(15) 0.00525(18) 0.0415(7) Uani d . 1 . .
H H1 0.1864 0.2996 0.0331 0.050 Uiso calc R 1 . .
C C2 0.1622(3) 0.39175(18) -0.04980(19) 0.0512(8) Uani d . 1 . .
H H2 0.0934 0.4038 -0.0643 0.061 Uiso calc R 1 . .
C C3 0.2331(3) 0.42879(18) -0.07845(18) 0.0531(8) Uani d . 1 . .
H H3 0.2189 0.4692 -0.1158 0.064 Uiso calc R 1 . .
C C4 0.3289(3) 0.39428(16) -0.04090(17) 0.0434(7) Uani d . 1 . .
H H4 0.3888 0.4092 -0.0485 0.052 Uiso calc R 1 . .
C C5 0.3199(2) 0.33255(15) 0.01089(16) 0.0354(6) Uani d . 1 . .
C C6 0.2576(2) 0.47172(16) 0.14378(18) 0.0412(7) Uani d . 1 . .
H H6 0.2242 0.4429 0.1715 0.049 Uiso calc R 1 . .
C C7 0.2126(3) 0.52909(17) 0.08465(19) 0.0479(8) Uani d . 1 . .
H H7 0.1446 0.5441 0.0667 0.058 Uiso calc R 1 . .
C C8 0.2881(2) 0.55932(16) 0.05777(19) 0.0465(7) Uani d . 1 . .
H H8 0.2788 0.5979 0.0191 0.056 Uiso calc R 1 . .
C C9 0.3811(2) 0.52080(15) 0.09986(18) 0.0407(7) Uani d . 1 . .
H H9 0.4433 0.5299 0.0935 0.049 Uiso calc R 1 . .
C C10 0.3627(2) 0.46562(15) 0.15355(16) 0.0349(6) Uani d . 1 . .
C C11 0.3404(2) 0.18618(15) 0.08930(17) 0.0361(6) Uani d . 1 . .
H H11 0.295 0.2145 0.1114 0.043 Uiso calc . 1 . .
C C12 0.3969(2) 0.12615(16) 0.15388(19) 0.0446(7) Uani d . 1 . .
H H12A 0.4412 0.0939 0.1351 0.054 Uiso calc R 1 . .
H H12B 0.4388 0.1543 0.2007 0.054 Uiso calc R 1 . .
C C13 0.3222(3) 0.07303(19) 0.1752(2) 0.0594(9) Uani d . 1 . .
H H13A 0.3596 0.0334 0.2130 0.071 Uiso calc R 1 . .
H H13B 0.2838 0.1046 0.2001 0.071 Uiso calc R 1 . .
C C14 0.2496(3) 0.03233(18) 0.1032(2) 0.0624(10) Uani d . 1 . .
H H14A 0.2006 0.0020 0.1186 0.075 Uiso calc R 1 . .
H H14B 0.2871 -0.0042 0.0820 0.075 Uiso calc R 1 . .
C C15 0.1937(3) 0.09141(19) 0.0395(2) 0.0589(9) Uani d . 1 . .
H H15A 0.1506 0.1245 0.0587 0.071 Uiso calc R 1 . .
H H15B 0.1506 0.0632 -0.0069 0.071 Uiso calc R 1 . .
C C16 0.2687(3) 0.14333(17) 0.01675(19) 0.0482(7) Uani d . 1 . .
H H16A 0.3080 0.1107 -0.0065 0.058 Uiso calc R 1 . .
H H16B 0.2315 0.1819 -0.0225 0.058 Uiso calc R 1 . .
C C17 0.4554(3) 0.22163(18) -0.0142(2) 0.0495(8) Uani d . 1 . .
H H17 0.390 0.210 -0.056 0.059 Uiso calc . 1 . .
C C18 0.5113(3) 0.14241(19) 0.0066(2) 0.0643(10) Uani d . 1 . .
H H18A 0.5786 0.1512 0.0451 0.077 Uiso calc R 1 . .
H H18B 0.4746 0.1079 0.0305 0.077 Uiso calc R 1 . .
C C19 0.5209(4) 0.1021(2) -0.0667(3) 0.0865(14) Uani d . 1 . .
H H19A 0.5583 0.0530 -0.0512 0.104 Uiso calc R 1 . .
H H19B 0.4537 0.0895 -0.1034 0.104 Uiso calc R 1 . .
C C20 0.5743(4) 0.1540(2) -0.1068(3) 0.0778(12) Uani d . 1 . .
H H20A 0.5738 0.1289 -0.1555 0.093 Uiso calc R 1 . .
H H20B 0.6445 0.1605 -0.0729 0.093 Uiso calc R 1 . .
C C21 0.5242(4) 0.2340(2) -0.1256(2) 0.0764(12) Uani d . 1 . .
H H21A 0.4573 0.2281 -0.1655 0.092 Uiso calc R 1 . .
H H21B 0.5642 0.2678 -0.1472 0.092 Uiso calc R 1 . .
C C22 0.5138(3) 0.2734(2) -0.0520(2) 0.0629(10) Uani d . 1 . .
H H22A 0.5809 0.2838 -0.0140 0.075 Uiso calc R 1 . .
H H22B 0.4790 0.3236 -0.0668 0.075 Uiso calc R 1 . .
C C23 0.5363(2) 0.48242(18) 0.2890(2) 0.0483(8) Uani d . 1 . .
H H23 0.573 0.4546 0.338 0.058 Uiso calc . 1 . .
C C24 0.6185(3) 0.5190(2) 0.2663(3) 0.0739(12) Uani d . 1 . .
H H24A 0.5892 0.5541 0.2215 0.089 Uiso calc R 1 . .
H H24B 0.6564 0.4781 0.2506 0.089 Uiso calc R 1 . .
C C25 0.6908(3) 0.5662(2) 0.3366(3) 0.0805(13) Uani d . 1 . .
H H25A 0.7240 0.5304 0.3799 0.097 Uiso calc R 1 . .
H H25B 0.7429 0.5915 0.3207 0.097 Uiso calc R 1 . .
C C26 0.6322(4) 0.6288(2) 0.3643(3) 0.0892(14) Uani d . 1 . .
H H26A 0.6772 0.6522 0.4130 0.107 Uiso calc R 1 . .
H H26B 0.6116 0.6704 0.3248 0.107 Uiso calc R 1 . .
C C27 0.5423(4) 0.5986(2) 0.3780(3) 0.0846(14) Uani d . 1 . .
H H27A 0.5015 0.6431 0.3836 0.101 Uiso calc R 1 . .
H H27B 0.5638 0.5698 0.4277 0.101 Uiso calc R 1 . .
C C28 0.4770(3) 0.5453(2) 0.3138(2) 0.0571(9) Uani d . 1 . .
H H28A 0.4405 0.5771 0.2680 0.068 Uiso calc R 1 . .
H H28B 0.4271 0.5198 0.3322 0.068 Uiso calc R 1 . .
C C29 0.3897(2) 0.36368(16) 0.28573(16) 0.0372(6) Uani d . 1 . .
H H29 0.346 0.4066 0.2925 0.045 Uiso calc . 1 . .
C C30 0.4575(3) 0.3384(2) 0.36804(19) 0.0602(9) Uani d . 1 . .
H H30A 0.4974 0.3834 0.3950 0.072 Uiso calc R 1 . .
H H30B 0.5042 0.2980 0.3633 0.072 Uiso calc R 1 . .
C C31 0.3972(3) 0.3061(2) 0.4179(2) 0.0667(11) Uani d . 1 . .
H H31A 0.4439 0.2873 0.4682 0.080 Uiso calc R 1 . .
H H31B 0.3566 0.3482 0.4286 0.080 Uiso calc R 1 . .
C C32 0.3283(3) 0.2393(2) 0.3758(2) 0.0642(10) Uani d . 1 . .
H H32A 0.3693 0.1948 0.3705 0.077 Uiso calc R 1 . .
H H32B 0.2879 0.2221 0.4071 0.077 Uiso calc R 1 . .
C C33 0.2587(3) 0.26442(19) 0.2949(2) 0.0537(8) Uani d . 1 . .
H H33A 0.2132 0.3055 0.3004 0.064 Uiso calc R 1 . .
H H33B 0.2177 0.2197 0.2683 0.064 Uiso calc R 1 . .
C C34 0.3193(2) 0.29517(16) 0.24557(17) 0.0389(6) Uani d . 1 . .
H H34A 0.2727 0.3128 0.1947 0.047 Uiso calc R 1 . .
H H34B 0.3597 0.2524 0.2360 0.047 Uiso calc R 1 . .
C C35 0.6341(3) 0.2047(2) 0.2061(3) 0.0632(10) Uani d . 1 . .
H H35 0.6057 0.1574 0.1823 0.076 Uiso calc R 1 . .
C C36 0.6228(3) 0.2370(2) 0.2737(2) 0.0668(11) Uani d . 1 . .
H H36 0.5855 0.2156 0.3028 0.080 Uiso calc R 1 . .
C C37 0.6792(3) 0.3091(2) 0.2901(2) 0.0687(11) Uani d . 1 . .
H H37 0.6856 0.3431 0.3322 0.082 Uiso calc R 1 . .
C C38 0.7228(3) 0.3197(2) 0.2324(3) 0.0691(11) Uani d . 1 . .
H H38 0.7633 0.3622 0.2292 0.083 Uiso calc R 1 . .
C C39 0.6959(3) 0.2555(2) 0.1797(3) 0.0635(10) Uani d . 1 . .
H H39 0.7152 0.2478 0.1356 0.076 Uiso calc R 1 . .

loop_
_atom_site_aniso_label
_atom_site_aniso_U_11
_atom_site_aniso_U_22
_atom_site_aniso_U_33
_atom_site_aniso_U_12
_atom_site_aniso_U_13
_atom_site_aniso_U_23
Ru1 0.03591(14) 0.03186(13) 0.04509(15) 0.00501(9) 0.01884(10) 0.00734(9)
Co1 0.0434(2) 0.02687(19) 0.0391(2) 0.00810(15) 0.01801(17) 0.00400(15)
Cl1 0.0557(5) 0.0404(4) 0.0578(5) 0.0007(3) 0.0344(4) 0.0092(3)
P1 0.0381(4) 0.0284(3) 0.0365(4) -0.0033(3) 0.0171(3) 0.0012(3)
P2 0.0430(4) 0.0250(3) 0.0385(4) 0.0069(3) 0.0227(3) 0.0045(3)
P3 0.0459(5) 0.0635(6) 0.0611(6) 0.0046(4) 0.0155(4) 0.0177(5)
F1 0.0789(16) 0.0942(18) 0.0911(17) -0.0274(13) 0.0240(14) -0.0058(14)
F2 0.092(2) 0.179(3) 0.094(2) -0.032(2) -0.0087(17) -0.006(2)
F3 0.127(3) 0.095(3) 0.082(2) -0.043(2) 0.0239(19) 0.0314(17)
F4 0.117(3) 0.124(3) 0.292(7) 0.051(3) 0.097(4) -0.012(4)
F5 0.150(4) 0.190(5) 0.166(4) -0.024(4) 0.026(3) 0.126(4)
F6 0.111(3) 0.191(5) 0.128(4) 0.029(3) 0.063(3) -0.047(3)
C1 0.0474(17) 0.0326(14) 0.0459(17) 0.0037(12) 0.0176(14) -0.0023(12)
C2 0.0497(19) 0.0461(17) 0.0472(18) 0.0119(14) 0.0029(15) -0.0088(14)
C3 0.079(2) 0.0419(17) 0.0366(17) 0.0149(16) 0.0174(16) 0.0053(13)
C4 0.062(2) 0.0330(14) 0.0426(17) 0.0089(13) 0.0272(15) 0.0039(12)
C5 0.0457(16) 0.0281(13) 0.0347(14) 0.0060(11) 0.0167(12) 0.0006(11)
C6 0.0470(17) 0.0377(15) 0.0459(17) 0.0031(13) 0.0247(14) -0.0019(13)
C7 0.0519(19) 0.0376(15) 0.0567(19) 0.0181(14) 0.0216(16) -0.0027(14)
C8 0.060(2) 0.0259(14) 0.0559(19) 0.0090(13) 0.0237(16) 0.0048(13)
C9 0.0514(18) 0.0282(13) 0.0493(17) -0.0018(12) 0.0259(15) 0.0002(12)
C10 0.0444(16) 0.0262(12) 0.0386(15) 0.0014(11) 0.0201(13) -0.0026(11)
C11 0.0468(17) 0.0281(13) 0.0395(15) 0.0020(12) 0.0226(13) 0.0008(11)
C12 0.0573(19) 0.0320(14) 0.0517(18) 0.0042(13) 0.0280(15) 0.0091(13)
C13 0.074(2) 0.0442(18) 0.073(2) 0.0086(17) 0.043(2) 0.0217(17)
C14 0.074(2) 0.0316(16) 0.097(3) -0.0104(16) 0.049(2) -0.0031(17)
C15 0.060(2) 0.0438(18) 0.077(2) -0.0094(16) 0.0289(19) -0.0124(17)
C16 0.061(2) 0.0358(15) 0.0510(18) -0.0004(14) 0.0235(16) -0.0063(14)
C17 0.071(2) 0.0437(17) 0.0494(19) 0.0183(16) 0.0405(17) 0.0063(15)
C18 0.098(3) 0.0478(19) 0.071(2) 0.0283(19) 0.059(2) 0.0128(17)
C19 0.127(4) 0.051(2) 0.113(4) 0.020(2) 0.081(3) -0.005(2)
C20 0.111(4) 0.070(2) 0.079(3) 0.018(2) 0.068(3) -0.009(2)
C21 0.117(4) 0.073(2) 0.064(2) 0.024(2) 0.063(3) 0.011(2)
C22 0.080(3) 0.055(2) 0.072(2) 0.0091(18) 0.050(2) 0.0057(18)
C23 0.0467(18) 0.0396(16) 0.059(2) -0.0109(14) 0.0180(16) -0.0092(15)
C24 0.076(3) 0.055(2) 0.107(3) -0.0203(19) 0.052(3) -0.017(2)
C25 0.066(3) 0.061(2) 0.119(4) -0.035(2) 0.037(3) -0.025(2)
C26 0.088(3) 0.063(2) 0.125(4) -0.035(2) 0.049(3) -0.040(3)
C27 0.093(3) 0.064(2) 0.107(4) -0.027(2) 0.048(3) -0.041(2)
C28 0.061(2) 0.0498(19) 0.068(2) -0.0166(16) 0.0323(18) -0.0213(17)
C29 0.0514(17) 0.0310(14) 0.0347(15) -0.0052(12) 0.0218(13) -0.0013(11)
C30 0.074(2) 0.064(2) 0.0385(18) -0.0202(18) 0.0139(17) 0.0041(16)
C31 0.102(3) 0.060(2) 0.043(2) -0.009(2) 0.032(2) 0.0099(16)
C32 0.093(3) 0.0506(19) 0.061(2) -0.0102(19) 0.041(2) 0.0104(17)
C33 0.064(2) 0.0480(18) 0.061(2) -0.0110(15) 0.0362(18) 0.0027(15)
C34 0.0469(17) 0.0355(14) 0.0409(16) -0.0045(12) 0.0236(14) -0.0028(12)
C35 0.053(2) 0.0452(18) 0.090(3) 0.0214(16) 0.024(2) 0.0171(19)
C36 0.056(2) 0.071(2) 0.071(3) 0.0219(19) 0.0193(19) 0.032(2)
C37 0.053(2) 0.079(3) 0.060(2) 0.0167(19) 0.0004(19) 0.008(2)
C38 0.0350(18) 0.073(3) 0.093(3) 0.0050(16) 0.0141(19) 0.020(2)
C39 0.050(2) 0.063(2) 0.083(3) 0.0228(17) 0.0287(19) 0.016(2)

loop_
_atom_type_symbol
_atom_type_description
_atom_type_scat_dispersion_real
_atom_type_scat_dispersion_imag
_atom_type_scat_source
C C 0.0033 0.0016 'International Tables Vol C Tables 4.2.6.8 and 6.1.1.4'
H H 0.0000 0.0000 'International Tables Vol C Tables 4.2.6.8 and 6.1.1.4'
F F 0.0171 0.0103 'International Tables Vol C Tables 4.2.6.8 and 6.1.1.4'
P P 0.1023 0.0942 'International Tables Vol C Tables 4.2.6.8 and 6.1.1.4'
Cl Cl 0.1484 0.1585 'International Tables Vol C Tables 4.2.6.8 and 6.1.1.4'
Co Co 0.3494 0.9721 'International Tables Vol C Tables 4.2.6.8 and 6.1.1.4'
Ru Ru -1.2594 0.8363 'International Tables Vol C Tables 4.2.6.8 and 6.1.1.4'

loop_
_geom_angle_atom_site_label_1
_geom_angle_atom_site_label_2
_geom_angle_atom_site_label_3
_geom_angle_site_symmetry_1
_geom_angle_site_symmetry_3
_geom_angle
_geom_angle_publ_flag
C35 Ru1 C36 . . 37.00(14) ?
C35 Ru1 C39 . . 37.60(13) ?
C36 Ru1 C39 . . 62.51(15) ?
C35 Ru1 C38 . . 62.18(15) ?
C36 Ru1 C38 . . 62.32(15) ?
C39 Ru1 C38 . . 37.20(14) ?
C35 Ru1 C37 . . 62.14(15) ?
C36 Ru1 C37 . . 37.85(14) ?
C39 Ru1 C37 . . 61.93(16) ?
C38 Ru1 C37 . . 36.56(15) ?
C35 Ru1 P2 . . 93.77(11) ?
C36 Ru1 P2 . . 114.70(11) ?
C39 Ru1 P2 . . 107.88(11) ?
C38 Ru1 P2 . . 144.42(12) ?
C37 Ru1 P2 . . 152.44(11) ?
C35 Ru1 P1 . . 137.89(11) ?
C36 Ru1 P1 . . 102.56(11) ?
C39 Ru1 P1 . . 153.98(12) ?
C38 Ru1 P1 . . 117.82(12) ?
C37 Ru1 P1 . . 92.97(12) ?
P2 Ru1 P1 . . 97.67(3) yes
C35 Ru1 Cl1 . . 129.99(11) ?
C36 Ru1 Cl1 . . 150.32(11) ?
C39 Ru1 Cl1 . . 94.46(10) ?
C38 Ru1 Cl1 . . 88.00(11) ?
C37 Ru1 Cl1 . . 116.14(12) ?
P2 Ru1 Cl1 . . 89.17(3) yes
P1 Ru1 Cl1 . . 90.70(3) yes
C4 Co1 C9 . . 105.38(13) ?
C4 Co1 C2 . . 69.05(14) ?
C9 Co1 C2 . . 158.76(13) ?
C4 Co1 C3 . . 40.76(13) ?
C9 Co1 C3 . . 121.73(13) ?
C2 Co1 C3 . . 40.91(14) ?
C4 Co1 C1 . . 69.05(12) ?
C9 Co1 C1 . . 157.84(12) ?
C2 Co1 C1 . . 41.14(12) ?
C3 Co1 C1 . . 68.85(13) ?
C4 Co1 C10 . . 124.76(12) ?
C9 Co1 C10 . . 41.43(11) ?
C2 Co1 C10 . . 158.10(13) ?
C3 Co1 C10 . . 160.39(14) ?
C1 Co1 C10 . . 123.08(11) ?
C4 Co1 C8 . . 117.80(12) ?
C9 Co1 C8 . . 41.14(12) ?
C2 Co1 C8 . . 121.91(13) ?
C3 Co1 C8 . . 103.87(13) ?
C1 Co1 C8 . . 160.71(12) ?
C10 Co1 C8 . . 69.52(12) ?
C4 Co1 C6 . . 163.88(12) ?
C9 Co1 C6 . . 68.93(12) ?
C2 Co1 C6 . . 121.71(14) ?
C3 Co1 C6 . . 155.12(13) ?
C1 Co1 C6 . . 110.20(12) ?
C10 Co1 C6 . . 41.18(11) ?
C8 Co1 C6 . . 68.50(12) ?
C4 Co1 C7 . . 152.84(12) ?
C9 Co1 C7 . . 68.67(13) ?
C2 Co1 C7 . . 106.45(13) ?
C3 Co1 C7 . . 118.31(13) ?
C1 Co1 C7 . . 126.10(13) ?
C10 Co1 C7 . . 69.24(12) ?
C8 Co1 C7 . . 40.34(12) ?
C6 Co1 C7 . . 40.76(12) ?
C4 Co1 C5 . . 41.26(11) ?
C9 Co1 C5 . . 120.52(12) ?
C2 Co1 C5 . . 69.61(12) ?
C3 Co1 C5 . . 69.22(12) ?
C1 Co1 C5 . . 41.27(11) ?
C10 Co1 C5 . . 108.48(11) ?
C8 Co1 C5 . . 154.65(12) ?
C6 Co1 C5 . . 127.55(11) ?
C7 Co1 C5 . . 164.39(12) ?
C10 P1 C23 . . 98.49(14) yes
C10 P1 C29 . . 100.92(13) ?
C23 P1 C29 . . 100.04(14) ?
C10 P1 Ru1 . . 119.39(9) ?
C23 P1 Ru1 . . 114.06(11) yes
C29 P1 Ru1 . . 120.17(9) ?
C5 P2 C17 . . 98.20(14) yes
C5 P2 C11 . . 97.89(13) ?
C17 P2 C11 . . 101.89(14) ?
C5 P2 Ru1 . . 118.51(9) yes
C17 P2 Ru1 . . 116.82(13) ?
C11 P2 Ru1 . . 119.63(10) ?
F4' P3 F3' . . 88.3(17) ?
F4' P3 F5' . . 83.8(17) ?
F3' P3 F5' . . 172.0(17) ?
F4' P3 F3 . . 135.6(14) ?
F3' P3 F3 . . 48.1(12) ?
F5' P3 F3 . . 139.9(13) ?
F4' P3 F4 . . 46.0(13) ?
F3' P3 F4 . . 42.5(11) ?
F5' P3 F4 . . 129.7(13) ?
F3 P3 F4 . . 89.7(3) ?
F4' P3 F6' . . 169.2(16) ?
F3' P3 F6' . . 100.8(17) ?
F5' P3 F6' . . 87.2(16) ?
F3 P3 F6' . . 52.8(12) ?
F4 P3 F6' . . 142.2(13) ?
F4' P3 F6 . . 131.9(14) ?
F3' P3 F6 . . 139.4(13) ?
F5' P3 F6 . . 48.3(13) ?
F3 P3 F6 . . 92.4(3) ?
F4 P3 F6 . . 177.8(3) ?
F6' P3 F6 . . 40.0(11) ?
F4' P3 F5 . . 42.7(13) ?
F3' P3 F5 . . 129.8(12) ?
F5' P3 F5 . . 42.2(12) ?
F3 P3 F5 . . 177.6(3) ?
F4 P3 F5 . . 88.5(3) ?
F6' P3 F5 . . 129.2(12) ?
F6 P3 F5 . . 89.4(3) ?
F4' P3 F2 . . 87.1(10) ?
F3' P3 F2 . . 96.5(9) ?
F5' P3 F2 . . 84.3(10) ?
F3 P3 F2 . . 89.44(18) ?
F4 P3 F2 . . 89.5(2) ?
F6' P3 F2 . . 86.1(10) ?
F6 P3 F2 . . 91.3(2) ?
F5 P3 F2 . . 92.0(2) ?
F4' P3 F1 . . 94.7(10) ?
F3' P3 F1 . . 84.0(9) ?
F5' P3 F1 . . 95.4(10) ?
F3 P3 F1 . . 89.60(15) ?
F4 P3 F1 . . 92.0(2) ?
F6' P3 F1 . . 92.1(10) ?
F6 P3 F1 . . 87.24(18) ?
F5 P3 F1 . . 89.0(2) ?
F2 P3 F1 . . 178.18(18) ?
C2 C1 C5 . . 109.0(3) ?
C2 C1 Co1 . . 69.39(17) ?
C5 C1 Co1 . . 70.56(16) ?
C2 C1 H1 . . 125.5 ?
C5 C1 H1 . . 125.5 ?
Co1 C1 H1 . . 126.1 ?
C3 C2 C1 . . 107.6(3) ?
C3 C2 Co1 . . 69.58(19) ?
C1 C2 Co1 . . 69.47(17) ?
C3 C2 H2 . . 126.2 ?
C1 C2 H2 . . 126.2 ?
Co1 C2 H2 . . 126.3 ?
C4 C3 C2 . . 108.4(3) ?
C4 C3 Co1 . . 69.17(17) ?
C2 C3 Co1 . . 69.51(18) ?
C4 C3 H3 . . 125.8 ?
C2 C3 H3 . . 125.8 ?
Co1 C3 H3 . . 127.1 ?
C3 C4 C5 . . 109.4(3) ?
C3 C4 Co1 . . 70.07(18) ?
C5 C4 Co1 . . 71.01(16) ?
C3 C4 H4 . . 125.3 ?
C5 C4 H4 . . 125.3 ?
Co1 C4 H4 . . 125.2 ?
C4 C5 C1 . . 105.6(2) ?
C4 C5 P2 . . 126.2(2) ?
C1 C5 P2 . . 128.2(2) ?
C4 C5 Co1 . . 67.73(15) ?
C1 C5 Co1 . . 68.17(15) ?
P2 C5 Co1 . . 129.80(15) ?
C7 C6 C10 . . 108.4(3) ?
C7 C6 Co1 . . 69.76(17) ?
C10 C6 Co1 . . 69.04(16) ?
C7 C6 H6 . . 125.8 ?
C10 C6 H6 . . 125.8 ?
Co1 C6 H6 . . 127.0 ?
C8 C7 C6 . . 108.4(3) ?
C8 C7 Co1 . . 69.51(16) ?
C6 C7 Co1 . . 69.48(16) ?
C8 C7 H7 . . 125.8 ?
C6 C7 H7 . . 125.8 ?
Co1 C7 H7 . . 126.8 ?
C7 C8 C9 . . 108.1(3) ?
C7 C8 Co1 . . 70.16(16) ?
C9 C8 Co1 . . 68.91(15) ?
C7 C8 H8 . . 125.9 ?
C9 C8 H8 . . 125.9 ?
Co1 C8 H8 . . 126.6 ?
C8 C9 C10 . . 108.3(3) ?
C8 C9 Co1 . . 69.96(17) ?
C10 C9 Co1 . . 69.61(16) ?
C8 C9 H9 . . 125.8 ?
C10 C9 H9 . . 125.8 ?
Co1 C9 H9 . . 126.2 ?
C6 C10 C9 . . 106.7(2) ?
C6 C10 P1 . . 128.5(2) ?
C9 C10 P1 . . 124.7(2) ?
C6 C10 Co1 . . 69.78(17) ?
C9 C10 Co1 . . 68.95(16) ?
P1 C10 Co1 . . 127.72(13) ?
C16 C11 C12 . . 110.4(2) ?
C16 C11 P2 . . 116.2(2) ?
C12 C11 P2 . . 115.0(2) ?
C16 C11 H11 . . 104.6 ?
C12 C11 H11 . . 104.6 ?
P2 C11 H11 . . 104.6 ?
C13 C12 C11 . . 110.9(3) ?
C13 C12 H12A . . 109.4 ?
C11 C12 H12A . . 109.4 ?
C13 C12 H12B . . 109.4 ?
C11 C12 H12B . . 109.4 ?
H12A C12 H12B . . 108.0 ?
C14 C13 C12 . . 111.8(3) ?
C14 C13 H13A . . 109.2 ?
C12 C13 H13A . . 109.2 ?
C14 C13 H13B . . 109.2 ?
C12 C13 H13B . . 109.2 ?
H13A C13 H13B . . 107.9 ?
C13 C14 C15 . . 111.6(3) ?
C13 C14 H14A . . 109.3 ?
C15 C14 H14A . . 109.3 ?
C13 C14 H14B . . 109.3 ?
C15 C14 H14B . . 109.3 ?
H14A C14 H14B . . 108.0 ?
C14 C15 C16 . . 110.9(3) ?
C14 C15 H15A . . 109.5 ?
C16 C15 H15A . . 109.5 ?
C14 C15 H15B . . 109.5 ?
C16 C15 H15B . . 109.5 ?
H15A C15 H15B . . 108.1 ?
C11 C16 C15 . . 110.7(3) ?
C11 C16 H16A . . 109.5 ?
C15 C16 H16A . . 109.5 ?
C11 C16 H16B . . 109.5 ?
C15 C16 H16B . . 109.5 ?
H16A C16 H16B . . 108.1 ?
C22 C17 C18 . . 107.9(3) ?
C22 C17 P2 . . 117.0(2) ?
C18 C17 P2 . . 113.3(2) ?
C22 C17 H17 . . 106 ?
C18 C17 H17 . . 106 ?
P2 C17 H17 . . 106 ?
C19 C18 C17 . . 111.5(3) ?
C19 C18 H18A . . 109.3 ?
C17 C18 H18A . . 109.3 ?
C19 C18 H18B . . 109.3 ?
C17 C18 H18B . . 109.3 ?
H18A C18 H18B . . 108.0 ?
C20 C19 C18 . . 111.3(3) ?
C20 C19 H19A . . 109.4 ?
C18 C19 H19A . . 109.4 ?
C20 C19 H19B . . 109.4 ?
C18 C19 H19B . . 109.4 ?
H19A C19 H19B . . 108.0 ?
C19 C20 C21 . . 111.3(3) ?
C19 C20 H20A . . 109.4 ?
C21 C20 H20A . . 109.4 ?
C19 C20 H20B . . 109.4 ?
C21 C20 H20B . . 109.4 ?
H20A C20 H20B . . 108.0 ?
C20 C21 C22 . . 111.8(3) ?
C20 C21 H21A . . 109.2 ?
C22 C21 H21A . . 109.3 ?
C20 C21 H21B . . 109.2 ?
C22 C21 H21B . . 109.2 ?
H21A C21 H21B . . 107.9 ?
C17 C22 C21 . . 111.4(3) ?
C17 C22 H22A . . 109.4 ?
C21 C22 H22A . . 109.4 ?
C17 C22 H22B . . 109.4 ?
C21 C22 H22B . . 109.4 ?
H22A C22 H22B . . 108.0 ?
C24 C23 C28 . . 110.3(3) ?
C24 C23 P1 . . 116.7(3) ?
C28 C23 P1 . . 116.4(2) ?
C24 C23 H23 . . 104 ?
C28 C23 H23 . . 104 ?
P1 C23 H23 . . 103.8 ?
C23 C24 C25 . . 110.0(3) ?
C23 C24 H24A . . 109.7 ?
C25 C24 H24A . . 109.7 ?
C23 C24 H24B . . 109.7 ?
C25 C24 H24B . . 109.7 ?
H24A C24 H24B . . 108.2 ?
C26 C25 C24 . . 110.6(4) ?
C26 C25 H25A . . 109.5 ?
C24 C25 H25A . . 109.5 ?
C26 C25 H25B . . 109.5 ?
C24 C25 H25B . . 109.5 ?
H25A C25 H25B . . 108.1 ?
C27 C26 C25 . . 113.9(3) ?
C27 C26 H26A . . 108.8 ?
C25 C26 H26A . . 108.8 ?
C27 C26 H26B . . 108.8 ?
C25 C26 H26B . . 108.8 ?
H26A C26 H26B . . 107.7 ?
C26 C27 C28 . . 114.4(4) ?
C26 C27 H27A . . 108.7 ?
C28 C27 H27A . . 108.7 ?
C26 C27 H27B . . 108.7 ?
C28 C27 H27B . . 108.7 ?
H27A C27 H27B . . 107.6 ?
C27 C28 C23 . . 113.5(3) ?
C27 C28 H28A . . 108.9 ?
C23 C28 H28A . . 108.9 ?
C27 C28 H28B . . 108.9 ?
C23 C28 H28B . . 108.9 ?
H28A C28 H28B . . 107.7 ?
C30 C29 C34 . . 109.4(2) ?
C30 C29 P1 . . 114.0(2) ?
C34 C29 P1 . . 111.99(19) ?
C30 C29 H29 . . 107.0 ?
C34 C29 H29 . . 107.0 ?
P1 C29 H29 . . 107.0 ?
C29 C30 C31 . . 112.7(3) ?
C29 C30 H30A . . 109.1 ?
C31 C30 H30A . . 109.1 ?
C29 C30 H30B . . 109.1 ?
C31 C30 H30B . . 109.1 ?
H30A C30 H30B . . 107.8 ?
C32 C31 C30 . . 111.0(3) ?
C32 C31 H31A . . 109.4 ?
C30 C31 H31A . . 109.4 ?
C32 C31 H31B . . 109.4 ?
C30 C31 H31B . . 109.4 ?
H31A C31 H31B . . 108.0 ?
C33 C32 C31 . . 111.3(3) ?
C33 C32 H32A . . 109.4 ?
C31 C32 H32A . . 109.4 ?
C33 C32 H32B . . 109.4 ?
C31 C32 H32B . . 109.4 ?
H32A C32 H32B . . 108.0 ?
C32 C33 C34 . . 110.8(3) ?
C32 C33 H33A . . 109.5 ?
C34 C33 H33A . . 109.5 ?
C32 C33 H33B . . 109.5 ?
C34 C33 H33B . . 109.5 ?
H33A C33 H33B . . 108.1 ?
C33 C34 C29 . . 112.5(2) ?
C33 C34 H34A . . 109.1 ?
C29 C34 H34A . . 109.1 ?
C33 C34 H34B . . 109.1 ?
C29 C34 H34B . . 109.1 ?
H34A C34 H34B . . 107.8 ?
C36 C35 C39 . . 108.8(4) ?
C36 C35 Ru1 . . 71.84(19) ?
C39 C35 Ru1 . . 71.69(18) ?
C36 C35 H35 . . 125.6 ?
C39 C35 H35 . . 125.6 ?
Ru1 C35 H35 . . 122.5 ?
C35 C36 C37 . . 107.1(4) ?
C35 C36 Ru1 . . 71.2(2) ?
C37 C36 Ru1 . . 71.6(2) ?
C35 C36 H36 . . 126.4 ?
C37 C36 H36 . . 126.4 ?
Ru1 C36 H36 . . 122.6 ?
C38 C37 C36 . . 108.1(4) ?
C38 C37 Ru1 . . 71.7(2) ?
C36 C37 Ru1 . . 70.6(2) ?
C38 C37 H37 . . 125.9 ?
C36 C37 H37 . . 125.9 ?
Ru1 C37 H37 . . 123.4 ?
C37 C38 C39 . . 108.7(4) ?
C37 C38 Ru1 . . 71.8(2) ?
C39 C38 Ru1 . . 71.1(2) ?
C37 C38 H38 . . 125.6 ?
C39 C38 H38 . . 125.6 ?
Ru1 C38 H38 . . 123.1 ?
C38 C39 C35 . . 107.2(4) ?
C38 C39 Ru1 . . 71.68(19) ?
C35 C39 Ru1 . . 70.71(19) ?
C38 C39 H39 . . 126.4 ?
C35 C39 H39 . . 126.4 ?
Ru1 C39 H39 . . 122.9 ?

loop_
_geom_bond_atom_site_label_1
_geom_bond_atom_site_label_2
_geom_bond_site_symmetry_2
_geom_bond_distance
_geom_bond_publ_flag
Ru1 C35 . 2.186(3) y
Ru1 C36 . 2.195(3) y
Ru1 C39 . 2.199(3) y
Ru1 C38 . 2.206(3) y
Ru1 C37 . 2.208(4) y
Ru1 P2 . 2.3282(8) yes
Ru1 P1 . 2.3297(7) yes
Ru1 Cl1 . 2.4372(7) yes
Co1 C4 . 2.011(3) ?
Co1 C9 . 2.014(3) ?
Co1 C2 . 2.021(3) ?
Co1 C3 . 2.022(3) ?
Co1 C1 . 2.023(3) ?
Co1 C10 . 2.023(3) ?
Co1 C8 . 2.028(3) ?
Co1 C6 . 2.033(3) ?
Co1 C7 . 2.036(3) ?
Co1 C5 . 2.055(2) ?
P1 C10 . 1.836(3) ?
P1 C23 . 1.864(3) ?
P1 C29 . 1.866(3) ?
P2 C5 . 1.851(3) ?
P2 C17 . 1.872(3) ?
P2 C11 . 1.880(3) ?
P3 F4' . 1.39(2) ?
P3 F3' . 1.47(2) ?
P3 F5' . 1.48(3) ?
P3 F3 . 1.541(3) ?
P3 F4 . 1.541(4) ?
P3 F6' . 1.55(3) ?
P3 F6 . 1.564(4) ?
P3 F5 . 1.568(4) ?
P3 F2 . 1.576(3) ?
P3 F1 . 1.586(3) ?
C1 C2 . 1.421(4) ?
C1 C5 . 1.437(4) ?
C1 H1 . 0.9300 ?
C2 C3 . 1.413(5) ?
C2 H2 . 0.9300 ?
C3 C4 . 1.405(4) ?
C3 H3 . 0.9300 ?
C4 C5 . 1.433(4) ?
C4 H4 . 0.9300 ?
C6 C7 . 1.417(4) ?
C6 C10 . 1.426(4) ?
C6 H6 . 0.9300 ?
C7 C8 . 1.401(4) ?
C7 H7 . 0.9300 ?
C8 C9 . 1.420(4) ?
C8 H8 . 0.9300 ?
C9 C10 . 1.428(4) ?
C9 H9 . 0.9300 ?
C11 C16 . 1.528(4) ?
C11 C12 . 1.541(4) ?
C11 H11 . 0.97 ?
C12 C13 . 1.525(4) ?
C12 H12A . 0.9700 ?
C12 H12B . 0.9700 ?
C13 C14 . 1.509(5) ?
C13 H13A . 0.9700 ?
C13 H13B . 0.9700 ?
C14 C15 . 1.519(5) ?
C14 H14A . 0.9700 ?
C14 H14B . 0.9700 ?
C15 C16 . 1.529(4) ?
C15 H15A . 0.9700 ?
C15 H15B . 0.9700 ?
C16 H16A . 0.9700 ?
C16 H16B . 0.9700 ?
C17 C22 . 1.509(5) ?
C17 C18 . 1.531(4) ?
C17 H17 . 0.97 ?
C18 C19 . 1.531(5) ?
C18 H18A . 0.9700 ?
C18 H18B . 0.9700 ?
C19 C20 . 1.490(6) ?
C19 H19A . 0.9700 ?
C19 H19B . 0.9700 ?
C20 C21 . 1.508(5) ?
C20 H20A . 0.9700 ?
C20 H20B . 0.9700 ?
C21 C22 . 1.532(5) ?
C21 H21A . 0.9700 ?
C21 H21B . 0.9700 ?
C22 H22A . 0.9700 ?
C22 H22B . 0.9700 ?
C23 C24 . 1.484(5) ?
C23 C28 . 1.507(5) ?
C23 H23 . 0.97 ?
C24 C25 . 1.543(5) ?
C24 H24A . 0.9700 ?
C24 H24B . 0.9700 ?
C25 C26 . 1.525(6) ?
C25 H25A . 0.9700 ?
C25 H25B . 0.9700 ?
C26 C27 . 1.456(6) ?
C26 H26A . 0.9700 ?
C26 H26B . 0.9700 ?
C27 C28 . 1.503(5) ?
C27 H27A . 0.9700 ?
C27 H27B . 0.9700 ?
C28 H28A . 0.9700 ?
C28 H28B . 0.9700 ?
C29 C30 . 1.520(4) ?
C29 C34 . 1.532(4) ?
C29 H29 . 0.97 ?
C30 C31 . 1.529(5) ?
C30 H30A . 0.9700 ?
C30 H30B . 0.9700 ?
C31 C32 . 1.510(5) ?
C31 H31A . 0.9700 ?
C31 H31B . 0.9700 ?
C32 C33 . 1.507(5) ?
C32 H32A . 0.9700 ?
C32 H32B . 0.9700 ?
C33 C34 . 1.515(4) ?
C33 H33A . 0.9700 ?
C33 H33B . 0.9700 ?
C34 H34A . 0.9700 ?
C34 H34B . 0.9700 ?
C35 C36 . 1.390(5) ?
C35 C39 . 1.413(5) ?
C35 H35 . 0.9300 ?
C36 C37 . 1.428(5) ?
C36 H36 . 0.9300 ?
C37 C38 . 1.385(6) ?
C37 H37 . 0.9300 ?
C38 C39 . 1.405(5) ?
C38 H38 . 0.9300 ?
C39 H39 . 0.9300 ?

loop_
_geom_hbond_atom_site_label_D
_geom_hbond_atom_site_label_H
_geom_hbond_atom_site_label_A
_geom_hbond_site_symmetry_A
_geom_hbond_distance_DH
_geom_hbond_distance_HA
_geom_hbond_distance_DA
_geom_hbond_angle_DHA
C9 H9 Cl1 . 0.93 2.65 3.284(3) 126.5
C6 H6 F1 1_455 0.93 2.32 3.176(4) 152.2
C3 H3 F4 3_665 0.93 2.47 3.181(6) 133.9

loop_
_geom_torsion_atom_site_label_1
_geom_torsion_atom_site_label_2
_geom_torsion_atom_site_label_3
_geom_torsion_atom_site_label_4
_geom_torsion_site_symmetry_1
_geom_torsion_site_symmetry_2
_geom_torsion_site_symmetry_3
_geom_torsion_site_symmetry_4
_geom_torsion
_geom_torsion_publ_flag
C35 Ru1 P1 C10 . . . . -150.51(19) ?
C36 Ru1 P1 C10 . . . . -163.67(15) ?
C39 Ru1 P1 C10 . . . . 144.8(2) ?
C38 Ru1 P1 C10 . . . . 131.21(16) ?
C37 Ru1 P1 C10 . . . . 159.32(15) ?
P2 Ru1 P1 C10 . . . . -46.16(10) ?
Cl1 Ru1 P1 C10 . . . . 43.10(10) ?
C35 Ru1 P1 C23 . . . . 93.6(2) ?
C36 Ru1 P1 C23 . . . . 80.41(17) ?
C39 Ru1 P1 C23 . . . . 28.9(3) ?
C38 Ru1 P1 C23 . . . . 15.29(17) ?
C37 Ru1 P1 C23 . . . . 43.40(17) ?
P2 Ru1 P1 C23 . . . . -162.08(13) ?
Cl1 Ru1 P1 C23 . . . . -72.82(13) ?
C35 Ru1 P1 C29 . . . . -25.1(2) ?
C36 Ru1 P1 C29 . . . . -38.30(16) ?
C39 Ru1 P1 C29 . . . . -89.9(3) ?
C38 Ru1 P1 C29 . . . . -103.42(16) ?
C37 Ru1 P1 C29 . . . . -75.31(16) ?
P2 Ru1 P1 C29 . . . . 79.21(11) ?
Cl1 Ru1 P1 C29 . . . . 168.47(11) ?
C35 Ru1 P2 C5 . . . . 179.85(15) ?
C36 Ru1 P2 C5 . . . . 148.14(16) ?
C39 Ru1 P2 C5 . . . . -144.54(15) ?
C38 Ru1 P2 C5 . . . . -135.5(2) ?
C37 Ru1 P2 C5 . . . . 152.3(3) ?
P1 Ru1 P2 C5 . . . . 40.48(11) ?
Cl1 Ru1 P2 C5 . . . . -50.12(11) ?
C35 Ru1 P2 C17 . . . . -62.99(15) ?
C36 Ru1 P2 C17 . . . . -94.71(16) ?
C39 Ru1 P2 C17 . . . . -27.38(15) ?
C38 Ru1 P2 C17 . . . . -18.4(2) ?
C37 Ru1 P2 C17 . . . . -90.6(3) ?
P1 Ru1 P2 C17 . . . . 157.63(11) ?
Cl1 Ru1 P2 C17 . . . . 67.04(11) ?
C35 Ru1 P2 C11 . . . . 60.60(15) ?
C36 Ru1 P2 C11 . . . . 28.88(16) ?
C39 Ru1 P2 C11 . . . . 96.21(15) ?
C38 Ru1 P2 C11 . . . . 105.2(2) ?
C37 Ru1 P2 C11 . . . . 33.0(3) ?
P1 Ru1 P2 C11 . . . . -78.78(10) ?
Cl1 Ru1 P2 C11 . . . . -169.37(10) ?
C4 Co1 C1 C2 . . . . -81.7(2) ?
C9 Co1 C1 C2 . . . . -160.9(3) ?
C3 Co1 C1 C2 . . . . -37.9(2) ?
C10 Co1 C1 C2 . . . . 159.63(19) ?
C8 Co1 C1 C2 . . . . 33.0(5) ?
C6 Co1 C1 C2 . . . . 115.5(2) ?
C7 Co1 C1 C2 . . . . 72.4(2) ?
C5 Co1 C1 C2 . . . . -120.1(3) ?
C4 Co1 C1 C5 . . . . 38.37(17) ?
C9 Co1 C1 C5 . . . . -40.8(4) ?
C2 Co1 C1 C5 . . . . 120.1(3) ?
C3 Co1 C1 C5 . . . . 82.19(18) ?
C10 Co1 C1 C5 . . . . -80.27(19) ?
C8 Co1 C1 C5 . . . . 153.1(4) ?
C6 Co1 C1 C5 . . . . -124.42(17) ?
C7 Co1 C1 C5 . . . . -167.49(17) ?
C5 C1 C2 C3 . . . . -0.3(3) ?
Co1 C1 C2 C3 . . . . 59.4(2) ?
C5 C1 C2 Co1 . . . . -59.6(2) ?
C4 Co1 C2 C3 . . . . -37.19(17) ?
C9 Co1 C2 C3 . . . . 41.2(4) ?
C1 Co1 C2 C3 . . . . -118.9(3) ?
C10 Co1 C2 C3 . . . . -170.4(3) ?
C8 Co1 C2 C3 . . . . 73.3(2) ?
C6 Co1 C2 C3 . . . . 156.25(17) ?
C7 Co1 C2 C3 . . . . 114.49(19) ?
C5 Co1 C2 C3 . . . . -81.43(19) ?
C4 Co1 C2 C1 . . . . 81.74(19) ?
C9 Co1 C2 C1 . . . . 160.1(3) ?
C3 Co1 C2 C1 . . . . 118.9(3) ?
C10 Co1 C2 C1 . . . . -51.4(4) ?
C8 Co1 C2 C1 . . . . -167.77(18) ?
C6 Co1 C2 C1 . . . . -84.8(2) ?
C7 Co1 C2 C1 . . . . -126.58(19) ?
C5 Co1 C2 C1 . . . . 37.50(17) ?
C1 C2 C3 C4 . . . . -0.9(3) ?
Co1 C2 C3 C4 . . . . 58.4(2) ?
C1 C2 C3 Co1 . . . . -59.3(2) ?
C9 Co1 C3 C4 . . . . 76.1(2) ?
C2 Co1 C3 C4 . . . . -120.2(3) ?
C1 Co1 C3 C4 . . . . -82.04(19) ?
C10 Co1 C3 C4 . . . . 49.1(4) ?
C8 Co1 C3 C4 . . . . 116.71(19) ?
C6 Co1 C3 C4 . . . . -174.7(3) ?
C7 Co1 C3 C4 . . . . 157.35(18) ?
C5 Co1 C3 C4 . . . . -37.70(18) ?
C4 Co1 C3 C2 . . . . 120.2(3) ?
C9 Co1 C3 C2 . . . . -163.71(17) ?
C1 Co1 C3 C2 . . . . 38.12(17) ?
C10 Co1 C3 C2 . . . . 169.3(3) ?
C8 Co1 C3 C2 . . . . -123.12(19) ?
C6 Co1 C3 C2 . . . . -54.5(4) ?
C7 Co1 C3 C2 . . . . -82.5(2) ?
C5 Co1 C3 C2 . . . . 82.46(19) ?
C2 C3 C4 C5 . . . . 1.8(3) ?
Co1 C3 C4 C5 . . . . 60.4(2) ?
C2 C3 C4 Co1 . . . . -58.6(2) ?
C9 Co1 C4 C3 . . . . -121.1(2) ?
C2 Co1 C4 C3 . . . . 37.32(19) ?
C1 Co1 C4 C3 . . . . 81.5(2) ?
C10 Co1 C4 C3 . . . . -162.01(18) ?
C8 Co1 C4 C3 . . . . -78.6(2) ?
C6 Co1 C4 C3 . . . . 171.9(4) ?
C7 Co1 C4 C3 . . . . -48.0(4) ?
C5 Co1 C4 C3 . . . . 119.9(3) ?
C9 Co1 C4 C5 . . . . 119.02(18) ?
C2 Co1 C4 C5 . . . . -82.57(19) ?
C3 Co1 C4 C5 . . . . -119.9(3) ?
C1 Co1 C4 C5 . . . . -38.37(17) ?
C10 Co1 C4 C5 . . . . 78.1(2) ?
C8 Co1 C4 C5 . . . . 161.46(18) ?
C6 Co1 C4 C5 . . . . 52.0(5) ?
C7 Co1 C4 C5 . . . . -167.8(3) ?
C3 C4 C5 C1 . . . . -1.9(3) ?
Co1 C4 C5 C1 . . . . 57.90(18) ?
C3 C4 C5 P2 . . . . 176.3(2) ?
Co1 C4 C5 P2 . . . . -123.9(2) ?
C3 C4 C5 Co1 . . . . -59.8(2) ?
C2 C1 C5 C4 . . . . 1.3(3) ?
Co1 C1 C5 C4 . . . . -57.61(18) ?
C2 C1 C5 P2 . . . . -176.9(2) ?
Co1 C1 C5 P2 . . . . 124.2(2) ?
C2 C1 C5 Co1 . . . . 58.92(19) ?
C17 P2 C5 C4 . . . . -58.3(3) ?
C11 P2 C5 C4 . . . . -161.6(2) ?
Ru1 P2 C5 C4 . . . . 68.4(3) ?
C17 P2 C5 C1 . . . . 119.5(3) ?
C11 P2 C5 C1 . . . . 16.2(3) ?
Ru1 P2 C5 C1 . . . . -113.8(2) ?
C17 P2 C5 Co1 . . . . -148.2(2) ?
C11 P2 C5 Co1 . . . . 108.5(2) ?
Ru1 P2 C5 Co1 . . . . -21.6(2) ?
C9 Co1 C5 C4 . . . . -78.2(2) ?
C2 Co1 C5 C4 . . . . 81.1(2) ?
C3 Co1 C5 C4 . . . . 37.3(2) ?
C1 Co1 C5 C4 . . . . 118.5(3) ?
C10 Co1 C5 C4 . . . . -122.05(19) ?
C8 Co1 C5 C4 . . . . -41.1(4) ?
C6 Co1 C5 C4 . . . . -163.97(18) ?
C7 Co1 C5 C4 . . . . 159.1(4) ?
C4 Co1 C5 C1 . . . . -118.5(3) ?
C9 Co1 C5 C1 . . . . 163.36(17) ?
C2 Co1 C5 C1 . . . . -37.39(18) ?
C3 Co1 C5 C1 . . . . -81.22(19) ?
C10 Co1 C5 C1 . . . . 119.46(17) ?
C8 Co1 C5 C1 . . . . -159.5(3) ?
C6 Co1 C5 C1 . . . . 77.5(2) ?
C7 Co1 C5 C1 . . . . 40.6(5) ?
C4 Co1 C5 P2 . . . . 119.3(3) ?
C9 Co1 C5 P2 . . . . 41.2(2) ?
C2 Co1 C5 P2 . . . . -159.6(2) ?
C3 Co1 C5 P2 . . . . 156.6(2) ?
C1 Co1 C5 P2 . . . . -122.2(3) ?
C10 Co1 C5 P2 . . . . -2.7(2) ?
C8 Co1 C5 P2 . . . . 78.3(3) ?
C6 Co1 C5 P2 . . . . -44.6(3) ?
C7 Co1 C5 P2 . . . . -81.6(5) ?
C4 Co1 C6 C7 . . . . 153.4(4) ?
C9 Co1 C6 C7 . . . . 81.4(2) ?
C2 Co1 C6 C7 . . . . -78.0(2) ?
C3 Co1 C6 C7 . . . . -39.2(4) ?
C1 Co1 C6 C7 . . . . -122.32(19) ?
C10 Co1 C6 C7 . . . . 120.1(2) ?
C8 Co1 C6 C7 . . . . 37.07(19) ?
C5 Co1 C6 C7 . . . . -165.66(19) ?
C4 Co1 C6 C10 . . . . 33.2(5) ?
C9 Co1 C6 C10 . . . . -38.75(16) ?
C2 Co1 C6 C10 . . . . 161.84(16) ?
C3 Co1 C6 C10 . . . . -159.3(3) ?
C1 Co1 C6 C10 . . . . 117.57(16) ?
C8 Co1 C6 C10 . . . . -83.05(17) ?
C7 Co1 C6 C10 . . . . -120.1(2) ?
C5 Co1 C6 C10 . . . . 74.2(2) ?
C10 C6 C7 C8 . . . . -0.4(3) ?
Co1 C6 C7 C8 . . . . -58.8(2) ?
C10 C6 C7 Co1 . . . . 58.4(2) ?
C4 Co1 C7 C8 . . . . -44.2(4) ?
C9 Co1 C7 C8 . . . . 37.88(18) ?
C2 Co1 C7 C8 . . . . -120.2(2) ?
C3 Co1 C7 C8 . . . . -77.6(2) ?
C1 Co1 C7 C8 . . . . -161.08(19) ?
C10 Co1 C7 C8 . . . . 82.4(2) ?
C6 Co1 C7 C8 . . . . 119.9(3) ?
C5 Co1 C7 C8 . . . . 166.8(4) ?
C4 Co1 C7 C6 . . . . -164.2(3) ?
C9 Co1 C7 C6 . . . . -82.06(19) ?
C2 Co1 C7 C6 . . . . 119.8(2) ?
C3 Co1 C7 C6 . . . . 162.41(19) ?
C1 Co1 C7 C6 . . . . 79.0(2) ?
C10 Co1 C7 C6 . . . . -37.52(17) ?
C8 Co1 C7 C6 . . . . -119.9(3) ?
C5 Co1 C7 C6 . . . . 46.9(5) ?
C6 C7 C8 C9 . . . . 0.2(3) ?
Co1 C7 C8 C9 . . . . -58.6(2) ?
C6 C7 C8 Co1 . . . . 58.8(2) ?
C4 Co1 C8 C7 . . . . 158.90(19) ?
C9 Co1 C8 C7 . . . . -119.6(3) ?
C2 Co1 C8 C7 . . . . 77.4(2) ?
C3 Co1 C8 C7 . . . . 117.7(2) ?
C1 Co1 C8 C7 . . . . 52.5(5) ?
C10 Co1 C8 C7 . . . . -81.7(2) ?
C6 Co1 C8 C7 . . . . -37.45(19) ?
C5 Co1 C8 C7 . . . . -171.8(3) ?
C4 Co1 C8 C9 . . . . -81.5(2) ?
C2 Co1 C8 C9 . . . . -162.98(18) ?
C3 Co1 C8 C9 . . . . -122.74(19) ?
C1 Co1 C8 C9 . . . . 172.1(3) ?
C10 Co1 C8 C9 . . . . 37.92(17) ?
C6 Co1 C8 C9 . . . . 82.16(19) ?
C7 Co1 C8 C9 . . . . 119.6(3) ?
C5 Co1 C8 C9 . . . . -52.2(4) ?
C7 C8 C9 C10 . . . . 0.2(3) ?
Co1 C8 C9 C10 . . . . -59.22(19) ?
C7 C8 C9 Co1 . . . . 59.4(2) ?
C4 Co1 C9 C8 . . . . 114.87(18) ?
C2 Co1 C9 C8 . . . . 43.3(4) ?
C3 Co1 C9 C8 . . . . 73.8(2) ?
C1 Co1 C9 C8 . . . . -173.1(3) ?
C10 Co1 C9 C8 . . . . -119.5(2) ?
C6 Co1 C9 C8 . . . . -81.03(19) ?
C7 Co1 C9 C8 . . . . -37.16(18) ?
C5 Co1 C9 C8 . . . . 156.89(18) ?
C4 Co1 C9 C10 . . . . -125.59(17) ?
C2 Co1 C9 C10 . . . . 162.8(3) ?
C3 Co1 C9 C10 . . . . -166.69(17) ?
C1 Co1 C9 C10 . . . . -53.5(4) ?
C8 Co1 C9 C10 . . . . 119.5(2) ?
C6 Co1 C9 C10 . . . . 38.51(16) ?
C7 Co1 C9 C10 . . . . 82.38(18) ?
C5 Co1 C9 C10 . . . . -83.57(18) ?
C7 C6 C10 C9 . . . . 0.5(3) ?
Co1 C6 C10 C9 . . . . 59.32(19) ?
C7 C6 C10 P1 . . . . 178.5(2) ?
Co1 C6 C10 P1 . . . . -122.7(2) ?
C7 C6 C10 Co1 . . . . -58.8(2) ?
C8 C9 C10 C6 . . . . -0.4(3) ?
Co1 C9 C10 C6 . . . . -59.86(19) ?
C8 C9 C10 P1 . . . . -178.5(2) ?
Co1 C9 C10 P1 . . . . 122.1(2) ?
C8 C9 C10 Co1 . . . . 59.4(2) ?
C23 P1 C10 C6 . . . . -110.6(3) ?
C29 P1 C10 C6 . . . . -8.6(3) ?
Ru1 P1 C10 C6 . . . . 125.5(2) ?
C23 P1 C10 C9 . . . . 67.0(3) ?
C29 P1 C10 C9 . . . . 169.1(2) ?
Ru1 P1 C10 C9 . . . . -56.8(3) ?
C23 P1 C10 Co1 . . . . 156.09(19) ?
C29 P1 C10 Co1 . . . . -101.89(18) ?
Ru1 P1 C10 Co1 . . . . 32.2(2) ?
C4 Co1 C10 C6 . . . . -169.32(16) ?
C9 Co1 C10 C6 . . . . 118.0(2) ?
C2 Co1 C10 C6 . . . . -45.3(4) ?
C3 Co1 C10 C6 . . . . 153.7(3) ?
C1 Co1 C10 C6 . . . . -83.18(19) ?
C8 Co1 C10 C6 . . . . 80.39(17) ?
C7 Co1 C10 C6 . . . . 37.16(17) ?
C5 Co1 C10 C6 . . . . -126.45(16) ?
C4 Co1 C10 C9 . . . . 72.63(19) ?
C2 Co1 C10 C9 . . . . -163.3(3) ?
C3 Co1 C10 C9 . . . . 35.7(4) ?
C1 Co1 C10 C9 . . . . 158.77(17) ?
C8 Co1 C10 C9 . . . . -37.66(17) ?
C6 Co1 C10 C9 . . . . -118.0(2) ?
C7 Co1 C10 C9 . . . . -80.89(18) ?
C5 Co1 C10 C9 . . . . 115.51(17) ?
C4 Co1 C10 P1 . . . . -45.6(2) ?
C9 Co1 C10 P1 . . . . -118.3(3) ?
C2 Co1 C10 P1 . . . . 78.4(4) ?
C3 Co1 C10 P1 . . . . -82.6(4) ?
C1 Co1 C10 P1 . . . . 40.5(2) ?
C8 Co1 C10 P1 . . . . -155.9(2) ?
C6 Co1 C10 P1 . . . . 123.7(3) ?
C7 Co1 C10 P1 . . . . 160.8(2) ?
C5 Co1 C10 P1 . . . . -2.8(2) ?
C5 P2 C11 C16 . . . . 62.5(2) ?
C17 P2 C11 C16 . . . . -37.7(2) ?
Ru1 P2 C11 C16 . . . . -168.25(18) ?
C5 P2 C11 C12 . . . . -166.4(2) ?
C17 P2 C11 C12 . . . . 93.5(2) ?
Ru1 P2 C11 C12 . . . . -37.1(2) ?
C16 C11 C12 C13 . . . . -55.5(3) ?
P2 C11 C12 C13 . . . . 170.6(2) ?
C11 C12 C13 C14 . . . . 54.8(4) ?
C12 C13 C14 C15 . . . . -55.2(4) ?
C13 C14 C15 C16 . . . . 56.0(4) ?
C12 C11 C16 C15 . . . . 56.8(3) ?
P2 C11 C16 C15 . . . . -169.9(2) ?
C14 C15 C16 C11 . . . . -57.0(3) ?
C5 P2 C17 C22 . . . . 74.2(3) ?
C11 P2 C17 C22 . . . . 174.1(3) ?
Ru1 P2 C17 C22 . . . . -53.6(3) ?
C5 P2 C17 C18 . . . . -159.4(3) ?
C11 P2 C17 C18 . . . . -59.5(3) ?
Ru1 P2 C17 C18 . . . . 72.8(3) ?
C22 C17 C18 C19 . . . . -58.4(4) ?
P2 C17 C18 C19 . . . . 170.5(3) ?
C17 C18 C19 C20 . . . . 57.4(5) ?
C18 C19 C20 C21 . . . . -53.9(5) ?
C19 C20 C21 C22 . . . . 53.8(5) ?
C18 C17 C22 C21 . . . . 57.8(4) ?
P2 C17 C22 C21 . . . . -173.1(3) ?
C20 C21 C22 C17 . . . . -56.8(5) ?
C10 P1 C23 C24 . . . . -88.4(3) ?
C29 P1 C23 C24 . . . . 168.8(3) ?
Ru1 P1 C23 C24 . . . . 39.2(3) ?
C10 P1 C23 C28 . . . . 44.8(3) ?
C29 P1 C23 C28 . . . . -58.0(3) ?
Ru1 P1 C23 C28 . . . . 172.4(2) ?
C28 C23 C24 C25 . . . . 59.1(4) ?
P1 C23 C24 C25 . . . . -165.0(3) ?
C23 C24 C25 C26 . . . . -57.1(5) ?
C24 C25 C26 C27 . . . . 50.3(6) ?
C25 C26 C27 C28 . . . . -45.6(6) ?
C26 C27 C28 C23 . . . . 47.5(5) ?
C24 C23 C28 C27 . . . . -54.3(5) ?
P1 C23 C28 C27 . . . . 169.7(3) ?
C10 P1 C29 C30 . . . . -155.5(2) ?
C23 P1 C29 C30 . . . . -54.7(3) ?
Ru1 P1 C29 C30 . . . . 70.8(2) ?
C10 P1 C29 C34 . . . . 79.6(2) ?
C23 P1 C29 C34 . . . . -179.7(2) ?
Ru1 P1 C29 C34 . . . . -54.1(2) ?
C34 C29 C30 C31 . . . . -53.5(4) ?
P1 C29 C30 C31 . . . . -179.8(2) ?
C29 C30 C31 C32 . . . . 54.9(4) ?
C30 C31 C32 C33 . . . . -55.5(4) ?
C31 C32 C33 C34 . . . . 56.5(4) ?
C32 C33 C34 C29 . . . . -56.6(4) ?
C30 C29 C34 C33 . . . . 54.5(4) ?
P1 C29 C34 C33 . . . . -178.1(2) ?
C39 Ru1 C35 C36 . . . . 117.8(4) ?
C38 Ru1 C35 C36 . . . . 80.1(3) ?
C37 Ru1 C35 C36 . . . . 38.5(2) ?
P2 Ru1 C35 C36 . . . . -127.5(2) ?
P1 Ru1 C35 C36 . . . . -21.7(3) ?
Cl1 Ru1 C35 C36 . . . . 140.5(2) ?
C36 Ru1 C35 C39 . . . . -117.8(4) ?
C38 Ru1 C35 C39 . . . . -37.7(2) ?
C37 Ru1 C35 C39 . . . . -79.3(3) ?
P2 Ru1 C35 C39 . . . . 114.7(2) ?
P1 Ru1 C35 C39 . . . . -139.5(2) ?
Cl1 Ru1 C35 C39 . . . . 22.7(3) ?
C39 C35 C36 C37 . . . . -0.4(4) ?
Ru1 C35 C36 C37 . . . . -62.9(2) ?
C39 C35 C36 Ru1 . . . . 62.5(2) ?
C39 Ru1 C36 C35 . . . . -37.5(2) ?
C38 Ru1 C36 C35 . . . . -79.7(3) ?
C37 Ru1 C36 C35 . . . . -116.2(4) ?
P2 Ru1 C36 C35 . . . . 60.7(2) ?
P1 Ru1 C36 C35 . . . . 165.3(2) ?
Cl1 Ru1 C36 C35 . . . . -80.1(3) ?
C35 Ru1 C36 C37 . . . . 116.2(4) ?
C39 Ru1 C36 C37 . . . . 78.8(3) ?
C38 Ru1 C36 C37 . . . . 36.6(2) ?
P2 Ru1 C36 C37 . . . . 176.9(2) ?
P1 Ru1 C36 C37 . . . . -78.5(2) ?
Cl1 Ru1 C36 C37 . . . . 36.1(4) ?
C35 C36 C37 C38 . . . . 0.4(4) ?
Ru1 C36 C37 C38 . . . . -62.2(2) ?
C35 C36 C37 Ru1 . . . . 62.7(2) ?
C35 Ru1 C37 C38 . . . . 80.0(3) ?
C36 Ru1 C37 C38 . . . . 117.6(4) ?
C39 Ru1 C37 C38 . . . . 37.2(2) ?
P2 Ru1 C37 C38 . . . . 111.6(3) ?
P1 Ru1 C37 C38 . . . . -135.6(2) ?
Cl1 Ru1 C37 C38 . . . . -43.4(3) ?
C35 Ru1 C37 C36 . . . . -37.6(2) ?
C39 Ru1 C37 C36 . . . . -80.4(2) ?
C38 Ru1 C37 C36 . . . . -117.6(4) ?
P2 Ru1 C37 C36 . . . . -6.1(4) ?
P1 Ru1 C37 C36 . . . . 106.7(2) ?
Cl1 Ru1 C37 C36 . . . . -161.0(2) ?
C36 C37 C38 C39 . . . . -0.3(4) ?
Ru1 C37 C38 C39 . . . . -61.9(2) ?
C36 C37 C38 Ru1 . . . . 61.5(2) ?
C35 Ru1 C38 C37 . . . . -79.9(3) ?
C36 Ru1 C38 C37 . . . . -37.9(2) ?
C39 Ru1 C38 C37 . . . . -118.0(3) ?
P2 Ru1 C38 C37 . . . . -132.3(2) ?
P1 Ru1 C38 C37 . . . . 52.2(3) ?
Cl1 Ru1 C38 C37 . . . . 141.9(2) ?
C35 Ru1 C38 C39 . . . . 38.1(2) ?
C36 Ru1 C38 C39 . . . . 80.2(2) ?
C37 Ru1 C38 C39 . . . . 118.0(3) ?
P2 Ru1 C38 C39 . . . . -14.3(3) ?
P1 Ru1 C38 C39 . . . . 170.20(19) ?
Cl1 Ru1 C38 C39 . . . . -100.1(2) ?
C37 C38 C39 C35 . . . . 0.1(4) ?
Ru1 C38 C39 C35 . . . . -62.2(2) ?
C37 C38 C39 Ru1 . . . . 62.3(2) ?
C36 C35 C39 C38 . . . . 0.2(4) ?
Ru1 C35 C39 C38 . . . . 62.8(2) ?
C36 C35 C39 Ru1 . . . . -62.6(2) ?
C35 Ru1 C39 C38 . . . . -116.5(4) ?
C36 Ru1 C39 C38 . . . . -79.6(3) ?
C37 Ru1 C39 C38 . . . . -36.6(2) ?
P2 Ru1 C39 C38 . . . . 171.3(2) ?
P1 Ru1 C39 C38 . . . . -20.1(4) ?
Cl1 Ru1 C39 C38 . . . . 80.8(2) ?
C36 Ru1 C39 C35 . . . . 36.9(2) ?
C38 Ru1 C39 C35 . . . . 116.5(4) ?
C37 Ru1 C39 C35 . . . . 79.9(3) ?
P2 Ru1 C39 C35 . . . . -72.2(2) ?
P1 Ru1 C39 C35 . . . . 96.4(3) ?
Cl1 Ru1 C39 C35 . . . . -162.8(2) ?
